data_7110679
loop_
_publ_author_name
'Charmant, J. P. H.'
'G\'omez, J.'
'Orpen, A. G.'
'Falvello, L. R.'
'Forni\'es, J.'
'Rueda, A.'
'G\'omez, J.'
'Lalinde, E.'
'Moreno, M. T.'

_publ_section_title
;
 Synthesis, structural characterisation and luminescence studies of the
 first alkynyl stabilised platinum--cadmium complexes
;
_journal_issue 20
_journal_name_full 'Chemical Communications'
_journal_page_first 2045
_journal_paper_doi 10.1039/a906394c
_journal_year 1999
_chemical_formula_sum 'C49 H58 Cd Cl3 N Pt'
_chemical_formula_weight 1074.80
_chemical_name_systematic
;
 ?
;
_space_group_IT_number 12
_symmetry_cell_setting monoclinic
_symmetry_space_group_name_Hall '-C 2y'
_symmetry_space_group_name_H-M 'C 1 2/m 1'
_atom_sites_solution_hydrogens geom
_atom_sites_solution_primary direct
_atom_sites_solution_secondary difmap
_audit_creation_method SHELXL-97
_cell_angle_alpha 90.00
_cell_angle_beta 120.013(16)
_cell_angle_gamma 90.00
_cell_formula_units_Z 4
_cell_length_a 20.490(5)
_cell_length_b 16.330(7)
_cell_length_c 16.311(4)
_cell_measurement_reflns_used 86
_cell_measurement_temperature 173(2)
_cell_volume 4726(3)
_computing_cell_refinement 'Siemens SMART v4'
_computing_data_collection 'Siemens SMART v4'
_computing_data_reduction 'Siemens SAINT v4'
_computing_molecular_graphics 'Siemens SHELXTL v5'
_computing_publication_material 'Siemens SHELXTL v5'
_computing_structure_refinement 'SHELXL-97 (Sheldrick, 1997)'
_computing_structure_solution 'SHELXS-97 (Sheldrick, 1990)'
_diffrn_ambient_temperature 173(2)
_diffrn_measured_fraction_theta_full 0.991
_diffrn_measured_fraction_theta_max 0.991
_diffrn_measurement_device_type 'SMART CCD'
_diffrn_measurement_method 'Frames each covering 0.3 deg in \w'
_diffrn_radiation_monochromator graphite
_diffrn_radiation_source 'fine-focus sealed tube'
_diffrn_radiation_type MoK\a
_diffrn_radiation_wavelength 0.71073
_diffrn_reflns_av_R_equivalents 0.0270
_diffrn_reflns_av_sigmaI/netI 0.0374
_diffrn_reflns_limit_h_max 26
_diffrn_reflns_limit_h_min -26
_diffrn_reflns_limit_k_max 19
_diffrn_reflns_limit_k_min -21
_diffrn_reflns_limit_l_max 12
_diffrn_reflns_limit_l_min -21
_diffrn_reflns_number 15259
_diffrn_reflns_theta_full 27.49
_diffrn_reflns_theta_max 27.49
_diffrn_reflns_theta_min 1.69
_diffrn_standards_decay_% none
_exptl_absorpt_coefficient_mu 3.609
_exptl_absorpt_correction_T_max 0.746
_exptl_absorpt_correction_T_min 0.537
_exptl_absorpt_correction_type multi-scan
_exptl_absorpt_process_details
;
 Sheldrick, G. M. SADABS: A program for absorption correction with the
 Siemens SMART system; University of G\"ottingen: Germany, 1996.
;
_exptl_crystal_colour yellow
_exptl_crystal_density_diffrn 1.511
_exptl_crystal_density_method 'not measured'
_exptl_crystal_description block
_exptl_crystal_F_000 2144
_exptl_crystal_size_max 0.5
_exptl_crystal_size_mid 0.5
_exptl_crystal_size_min 0.4
_refine_diff_density_max 1.488
_refine_diff_density_min -1.223
_refine_diff_density_rms 0.155
_refine_ls_extinction_method none
_refine_ls_goodness_of_fit_ref 1.036
_refine_ls_hydrogen_treatment mixed
_refine_ls_matrix_type full
_refine_ls_number_parameters 364
_refine_ls_number_reflns 5560
_refine_ls_number_restraints 2
_refine_ls_restrained_S_all 1.036
_refine_ls_R_factor_all 0.0485
_refine_ls_R_factor_gt 0.0383
_refine_ls_shift/su_max 0.001
_refine_ls_shift/su_mean 0.000
_refine_ls_structure_factor_coef Fsqd
_refine_ls_weighting_details 'calc w=1/[\s^2^(Fo^2^)+(0.0747P)^2^+0.0000P] where P=(Fo^2^+2Fc^2^)/3'
_refine_ls_weighting_scheme calc
_refine_ls_wR_factor_gt 0.1074
_refine_ls_wR_factor_ref 0.1116
_reflns_number_gt 4560
_reflns_number_total 5560
_reflns_threshold_expression >2sigma(I)
_cod_data_source_file 906394csup1.cif
_cod_data_source_block jg232a
_cod_depositor_comments
;
The following automatic conversions were performed:

'_symmetry_cell_setting' value 'Monoclinic' changed to 'monoclinic'
according to /home/saulius/struct/CIF-dictionaries/cif_core.dic
dictionary named 'cif_core.dic' version 2.4.2 from 2011-04-26.

Automatic conversion script
Id: cif_fix_values 1891 2012-01-12 08:04:46Z andrius 
;
_cod_original_sg_symbol_H-M C2/m
_cod_database_code 7110679

loop_
_symmetry_equiv_pos_as_xyz
'x, y, z'
'-x, y, -z'
'x+1/2, y+1/2, z'
'-x+1/2, y+1/2, -z'
'-x, -y, -z'
'x, -y, z'
'-x+1/2, -y+1/2, -z'
'x+1/2, -y+1/2, z'

loop_
_atom_site_label
_atom_site_type_symbol
_atom_site_fract_x
_atom_site_fract_y
_atom_site_fract_z
_atom_site_U_iso_or_equiv
_atom_site_adp_type
_atom_site_occupancy
_atom_site_symmetry_multiplicity
_atom_site_calc_flag
_atom_site_refinement_flags
_atom_site_disorder_assembly
_atom_site_disorder_group
Pt Pt -0.580229(14) 0.5000 -0.481630(18) 0.02935(10) Uani 1 2 d S . .
Cd Cd -0.5000 0.64332(3) -0.5000 0.03040(13) Uani 1 2 d S . .
Cl1 Cl -0.5000 0.79246(11) -0.5000 0.0419(4) Uani 1 2 d S . .
C1 C -0.6282(2) 0.4144(3) -0.5836(3) 0.0318(10) Uani 1 1 d . . .
C2 C -0.6578(3) 0.3641(3) -0.6462(4) 0.0366(11) Uani 1 1 d . . .
C3 C -0.6990(3) 0.3124(4) -0.7292(4) 0.0406(12) Uani 1 1 d . . .
C4 C -0.7111(6) 0.2313(5) -0.7247(6) 0.088(3) Uani 1 1 d . . .
H4 H -0.6923 0.2051 -0.6650 0.105 Uiso 1 1 calc R . .
C5 C -0.7508(6) 0.1874(7) -0.8069(8) 0.110(4) Uani 1 1 d . . .
H5 H -0.7601 0.1311 -0.8022 0.132 Uiso 1 1 calc R . .
C6 C -0.7763(5) 0.2184(7) -0.8910(7) 0.107(4) Uani 1 1 d . . .
H6 H -0.8019 0.1854 -0.9461 0.128 Uiso 1 1 calc R . .
C7 C -0.7657(9) 0.2945(9) -0.8970(6) 0.180(8) Uani 1 1 d . . .
H7 H -0.7877 0.3191 -0.9579 0.216 Uiso 1 1 calc R . .
C8 C -0.7218(9) 0.3441(6) -0.8154(7) 0.146(6) Uani 1 1 d . . .
H8 H -0.7089 0.3986 -0.8220 0.176 Uiso 1 1 calc R . .
C9 C -0.5407(3) 0.5886(3) -0.3824(4) 0.0360(11) Uani 1 1 d . . .
C10 C -0.5235(3) 0.6431(3) -0.3251(4) 0.0428(13) Uani 1 1 d . B .
C11 C -0.5072(3) 0.7016(4) -0.2522(4) 0.0541(16) Uani 1 1 d D . .
C14 C -0.4762(5) 0.8139(6) -0.1067(6) 0.091(3) Uani 1 1 d D . .
H14 H -0.4633 0.8487 -0.0540 0.110 Uiso 1 1 calc R A 1
C12 C -0.5587(5) 0.7130(6) -0.2166(6) 0.059(2) Uani 0.800(9) 1 d P B 1
H12 H -0.6033 0.6809 -0.2412 0.071 Uiso 0.800(9) 1 calc PR B 1
C13 C -0.5431(6) 0.7703(6) -0.1472(6) 0.072(3) Uani 0.800(9) 1 d P B 1
H13 H -0.5785 0.7799 -0.1269 0.086 Uiso 0.800(9) 1 calc PR B 1
C15 C -0.4297(7) 0.8069(10) -0.1419(11) 0.136(7) Uani 0.800(9) 1 d P B 1
H15 H -0.3855 0.8397 -0.1155 0.163 Uiso 0.800(9) 1 calc PR B 1
C16 C -0.4435(6) 0.7537(8) -0.2155(10) 0.111(6) Uani 0.800(9) 1 d P B 1
H16 H -0.4106 0.7524 -0.2408 0.134 Uiso 0.800(9) 1 calc PR B 1
C12' C -0.4911(14) 0.6713(16) -0.1621(13) 0.036(6) Uiso 0.200(9) 1 d PD B 2
H12' H -0.4915 0.6145 -0.1498 0.044 Uiso 0.200(9) 1 calc PR B 2
C13' C -0.4753(16) 0.7292(12) -0.095(2) 0.047(7) Uiso 0.200(9) 1 d PD B 2
H13' H -0.4621 0.7100 -0.0340 0.056 Uiso 0.200(9) 1 calc PR B 2
C15' C -0.482(2) 0.843(2) -0.186(3) 0.060(9) Uiso 0.200(9) 1 d P B 2
H15' H -0.4785 0.9004 -0.1928 0.072 Uiso 0.200(9) 1 calc PR B 2
C16' C -0.4942(18) 0.7855(18) -0.265(2) 0.046(7) Uiso 0.200(9) 1 d P B 2
H16' H -0.4933 0.8039 -0.3196 0.056 Uiso 0.200(9) 1 calc PR B 2
N N -0.1588(4) 0.5879(5) 0.5825(6) 0.0307(17) Uani 0.50 1 d P . .
C17 C -0.1980(5) 0.6695(6) 0.5843(7) 0.032(2) Uani 0.50 1 d P . .
C18 C -0.1885(7) 0.7391(7) 0.5297(10) 0.037(3) Uani 0.50 1 d P . .
C19 C -0.2350(6) 0.8143(6) 0.5318(8) 0.041(2) Uani 0.50 1 d P . .
C20 C -0.3199(7) 0.8014(9) 0.4675(11) 0.051(4) Uani 0.50 1 d P . .
C21 C -0.1786(5) 0.5226(5) 0.6313(7) 0.033(2) Uani 0.50 1 d P . .
C22 C -0.1377(7) 0.4667(7) 0.7431(8) 0.044(3) Uani 0.50 1 d P . .
C23 C -0.1669(8) 0.4697(8) 0.7844(9) 0.056(3) Uani 0.50 1 d P . .
C24 C -0.1247(8) 0.5000 0.8944(8) 0.152(9) Uani 1 2 d S . .
C25 C -0.1832(5) 0.5602(7) 0.4837(7) 0.037(2) Uani 0.50 1 d P . .
C26 C -0.2694(6) 0.5543(6) 0.4172(8) 0.037(2) Uani 0.50 1 d P . .
C27 C -0.2828(5) 0.5000 0.3235(6) 0.064(3) Uani 1 2 d S . .
C28 C -0.3662(5) 0.5000 0.2501(6) 0.057(2) Uani 1 2 d S . .
C29 C -0.0718(5) 0.6037(6) 0.6344(8) 0.036(2) Uani 0.50 1 d P . .
C30 C -0.0294(5) 0.5289(6) 0.6341(8) 0.040(3) Uani 0.50 1 d P . .
C31 C 0.0574(6) 0.4528(8) 0.7038(9) 0.051(3) Uani 0.50 1 d P . .
C32 C 0.1054(6) 0.5000 0.6858(10) 0.114(6) Uani 1 2 d S . .
Cl2 Cl -0.2704(7) 0.5000 0.0128(5) 0.197(5) Uani 0.67 2 d SP . .
Cl3 Cl -0.3954(8) 0.5000 -0.1654(8) 0.274(8) Uani 0.67 2 d SP . .
Cl5 Cl -0.4402(5) 0.5834(5) -0.0140(6) 0.0421(18) Uani 0.17 1 d P . .
Cl4 Cl -0.4396(6) 0.5781(7) -0.0834(13) 0.107(6) Uani 0.17 1 d P . .
C33 C -0.3862(15) 0.5000 0.000(2) 0.058(8) Uani 0.33 2 d SP . .
C35 C -0.3269(12) 0.5276(10) -0.0452(13) 0.049(5) Uani 0.33 1 d P . .

loop_
_atom_site_aniso_label
_atom_site_aniso_U_11
_atom_site_aniso_U_22
_atom_site_aniso_U_33
_atom_site_aniso_U_23
_atom_site_aniso_U_13
_atom_site_aniso_U_12
Pt 0.02628(14) 0.03515(16) 0.03278(15) 0.000 0.01939(11) 0.000
Cd 0.0263(2) 0.0343(3) 0.0336(3) 0.000 0.0172(2) 0.000
Cl1 0.0480(10) 0.0347(9) 0.0498(11) 0.000 0.0294(9) 0.000
C1 0.024(2) 0.038(3) 0.034(3) 0.002(2) 0.015(2) 0.0038(19)
C2 0.036(3) 0.040(3) 0.041(3) 0.004(2) 0.025(2) 0.005(2)
C3 0.035(3) 0.050(3) 0.035(3) -0.004(2) 0.016(2) 0.005(2)
C4 0.125(7) 0.086(6) 0.076(5) -0.029(5) 0.067(5) -0.049(5)
C5 0.146(9) 0.109(8) 0.109(8) -0.068(7) 0.089(8) -0.074(7)
C6 0.095(7) 0.111(8) 0.073(6) -0.055(6) 0.011(5) 0.028(6)
C7 0.30(2) 0.142(11) 0.035(5) -0.003(6) 0.036(8) 0.094(12)
C8 0.269(17) 0.070(6) 0.056(5) -0.004(5) 0.048(8) 0.012(8)
C9 0.036(3) 0.042(3) 0.036(3) 0.002(2) 0.023(2) 0.000(2)
C10 0.044(3) 0.048(3) 0.044(3) -0.007(3) 0.028(3) -0.003(2)
C11 0.047(3) 0.073(4) 0.048(3) -0.020(3) 0.028(3) -0.001(3)
C14 0.078(6) 0.119(7) 0.078(5) -0.060(6) 0.039(5) -0.014(5)
C12 0.053(5) 0.081(6) 0.055(5) -0.009(4) 0.036(4) 0.000(4)
C13 0.078(6) 0.095(7) 0.059(5) -0.018(5) 0.046(5) 0.009(5)
C15 0.069(8) 0.176(14) 0.176(14) -0.132(13) 0.070(9) -0.065(9)
C16 0.054(6) 0.152(11) 0.149(11) -0.107(10) 0.066(7) -0.044(7)
N 0.025(4) 0.033(4) 0.041(4) -0.002(4) 0.022(4) 0.000(3)
C17 0.040(5) 0.025(5) 0.044(5) -0.001(4) 0.032(5) -0.002(4)
C18 0.050(7) 0.018(5) 0.062(7) 0.007(6) 0.041(6) 0.002(5)
C19 0.045(6) 0.031(5) 0.055(7) 0.003(5) 0.030(5) 0.005(4)
C20 0.041(7) 0.033(7) 0.072(9) 0.013(8) 0.023(6) 0.005(6)
C21 0.040(5) 0.025(6) 0.043(5) -0.002(3) 0.029(4) 0.000(3)
C22 0.059(7) 0.038(5) 0.043(6) 0.002(5) 0.032(6) 0.009(5)
C23 0.074(8) 0.055(7) 0.044(6) 0.012(5) 0.032(6) -0.002(6)
C24 0.070(8) 0.34(3) 0.036(6) 0.000 0.022(6) 0.000
C25 0.032(5) 0.047(6) 0.041(6) -0.008(5) 0.026(5) 0.000(4)
C26 0.038(5) 0.034(5) 0.043(6) -0.002(5) 0.023(5) -0.003(4)
C27 0.044(5) 0.117(9) 0.038(4) 0.000 0.024(4) 0.000
C28 0.042(5) 0.080(7) 0.047(5) 0.000 0.021(4) 0.000
C29 0.029(5) 0.040(6) 0.048(6) -0.005(5) 0.024(5) -0.005(4)
C30 0.024(4) 0.046(6) 0.047(6) -0.006(4) 0.014(4) 0.005(4)
C31 0.032(5) 0.053(7) 0.068(8) -0.002(6) 0.026(6) -0.002(5)
C32 0.044(6) 0.208(18) 0.097(9) 0.000 0.041(7) 0.000
Cl2 0.297(13) 0.118(6) 0.082(4) 0.000 0.025(6) 0.000
Cl3 0.243(13) 0.205(11) 0.176(9) 0.000 -0.042(9) 0.000
Cl5 0.061(5) 0.034(4) 0.039(4) -0.005(3) 0.031(4) 0.001(3)
Cl4 0.045(6) 0.053(7) 0.144(14) 0.026(8) -0.012(8) -0.015(5)
C33 0.052(15) 0.047(14) 0.12(2) 0.000 0.073(17) 0.000
C35 0.081(13) 0.039(9) 0.053(10) -0.017(7) 0.054(10) -0.013(8)

loop_
_atom_type_symbol
_atom_type_description
_atom_type_scat_dispersion_real
_atom_type_scat_dispersion_imag
_atom_type_scat_source
C C 0.0033 0.0016 'International Tables Vol C Tables 4.2.6.8 and 6.1.1.4'
H H 0.0000 0.0000 'International Tables Vol C Tables 4.2.6.8 and 6.1.1.4'
N N 0.0061 0.0033 'International Tables Vol C Tables 4.2.6.8 and 6.1.1.4'
Cl Cl 0.1484 0.1585 'International Tables Vol C Tables 4.2.6.8 and 6.1.1.4'
Cd Cd -0.8075 1.2024 'International Tables Vol C Tables 4.2.6.8 and 6.1.1.4'
Pt Pt -1.7033 8.3905 'International Tables Vol C Tables 4.2.6.8 and 6.1.1.4'

loop_
_geom_angle_atom_site_label_1
_geom_angle_atom_site_label_2
_geom_angle_atom_site_label_3
_geom_angle
_geom_angle_site_symmetry_1
_geom_angle_site_symmetry_3
C1 Pt C1 88.0(3) . 6_565
C1 Pt C9 90.0(2) . 6_565
C1 Pt C9 175.33(18) 6_565 6_565
C1 Pt C9 175.33(18) . .
C1 Pt C9 90.0(2) 6_565 .
C9 Pt C9 91.8(3) 6_565 .
C1 Pt Cd 122.14(14) . .
C1 Pt Cd 55.51(13) 6_565 .
C9 Pt Cd 128.97(14) 6_565 .
C9 Pt Cd 59.57(14) . .
C1 Pt Cd 55.51(13) . 5_464
C1 Pt Cd 122.14(14) 6_565 5_464
C9 Pt Cd 59.57(14) 6_565 5_464
C9 Pt Cd 128.97(14) . 5_464
Cd Pt Cd 104.49(3) . 5_464
Cl1 Cd C1 112.50(12) . 6_565
Cl1 Cd C1 112.50(12) . 5_464
C1 Cd C1 135.0(2) 6_565 5_464
Cl1 Cd C9 110.08(12) . .
C1 Cd C9 68.29(16) 6_565 .
C1 Cd C9 96.15(16) 5_464 .
Cl1 Cd C9 110.08(12) . 2_454
C1 Cd C9 96.15(16) 6_565 2_454
C1 Cd C9 68.29(16) 5_464 2_454
C9 Cd C9 139.8(2) . 2_454
Cl1 Cd Pt 142.246(15) . .
C1 Cd Pt 42.34(12) 6_565 .
C1 Cd Pt 97.70(12) 5_464 .
C9 Cd Pt 41.84(12) . .
C9 Cd Pt 101.66(12) 2_454 .
Cl1 Cd Pt 142.243(15) . 5_464
C1 Cd Pt 97.70(12) 6_565 5_464
C1 Cd Pt 42.34(12) 5_464 5_464
C9 Cd Pt 101.66(12) . 5_464
C9 Cd Pt 41.84(12) 2_454 5_464
Pt Cd Pt 75.51(3) . 5_464
C2 C1 Pt 178.7(5) . .
C2 C1 Cd 98.8(3) . 5_464
Pt C1 Cd 82.15(16) . 5_464
C1 C2 C3 172.6(5) . .
C8 C3 C4 117.1(7) . .
C8 C3 C2 119.2(7) . .
C4 C3 C2 123.5(6) . .
C3 C4 C5 119.4(9) . .
C6 C5 C4 123.8(10) . .
C7 C6 C5 117.9(9) . .
C6 C7 C8 122.2(10) . .
C3 C8 C7 119.0(10) . .
C10 C9 Pt 174.3(5) . .
C10 C9 Cd 103.8(4) . .
Pt C9 Cd 78.59(16) . .
C9 C10 C11 172.9(6) . .
C16 C11 C12' 94.8(13) . .
C16 C11 C10 122.3(6) . .
C12' C11 C10 117.7(12) . .
C16 C11 C16' 44.5(13) . .
C12' C11 C16' 121.3(17) . .
C10 C11 C16' 120.1(14) . .
C16 C11 C12 117.1(7) . .
C12' C11 C12 58.0(11) . .
C10 C11 C12 120.5(6) . .
C16' C11 C12 99.3(14) . .
C15' C14 C15 49.4(17) . .
C15' C14 C13 97.8(18) . .
C15 C14 C13 119.8(8) . .
C15' C14 C13' 118(2) . .
C15 C14 C13' 90.4(15) . .
C13 C14 C13' 59.8(13) . .
C13 C12 C11 120.0(8) . .
C12 C13 C14 120.6(8) . .
C14 C15 C16 122.8(9) . .
C15 C16 C11 119.1(9) . .
C13' C12' C11 115(2) . .
C12' C13' C14 127(2) . .
C14 C15' C16' 120(3) . .
C11 C16' C15' 116(3) . .
C25 N C21 108.8(7) . .
C25 N C17 112.3(7) . .
C21 N C17 108.5(6) . .
C25 N C29 108.0(7) . .
C21 N C29 111.5(7) . .
C17 N C29 107.9(7) . .
C18 C17 N 114.2(8) . .
C17 C18 C19 108.5(9) . .
C20 C19 C18 111.9(10) . .
N C21 C22 113.8(7) . 6_565
C23 C22 C21 109.6(9) 6_565 6_565
C22 C23 C24 99.9(9) 6_565 .
N C25 C26 115.0(7) . .
C25 C26 C27 106.5(8) . .
C28 C27 C26 109.2(6) . .
C30 C29 N 111.7(8) . .
C29 C30 C31 106.8(9) . 6_565
C31 C31 C30 79.2(6) 6_565 6_565
C35 Cl2 C35 45.8(16) . 6_565
C35 Cl3 C35 28.9(11) 6_565 .
C35 Cl3 Cl4 63.6(8) 6_565 6_565
C35 Cl3 Cl4 80.1(8) . 6_565
C35 Cl3 Cl4 80.1(8) 6_565 .
C35 Cl3 Cl4 63.6(8) . .
Cl4 Cl3 Cl4 66.2(8) 6_565 .
Cl4 Cl5 C33 74.9(13) . .
Cl5 Cl4 C33 66.8(11) . .
Cl5 Cl4 C35 105.9(10) . .
C33 Cl4 C35 50.7(9) . .
Cl5 Cl4 Cl3 144.0(10) . .
C33 Cl4 Cl3 77.2(10) . .
C35 Cl4 Cl3 46.6(6) . .
Cl5 C33 Cl5 106.8(13) 6_565 .
Cl5 C33 C35 133.6(14) 6_565 .
Cl5 C33 C35 106.2(10) . .
Cl5 C33 C35 106.2(10) 6_565 6_565
Cl5 C33 C35 133.6(14) . 6_565
C35 C33 C35 29.6(11) . 6_565
Cl5 C33 Cl4 111.3(17) 6_565 .
Cl5 C33 Cl4 38.2(8) . .
C35 C33 Cl4 77.9(13) . .
C35 C33 Cl4 99.0(16) 6_565 .
Cl5 C33 Cl4 38.2(8) 6_565 6_565
Cl5 C33 Cl4 111.3(17) . 6_565
C35 C33 Cl4 99.0(16) . 6_565
C35 C33 Cl4 77.9(13) 6_565 6_565
Cl4 C33 Cl4 91.4(18) . 6_565
C35 C35 Cl2 67.1(8) 6_565 .
C35 C35 C33 75.2(6) 6_565 .
Cl2 C35 C33 100.1(16) . .
C35 C35 Cl3 75.5(6) 6_565 .
Cl2 C35 Cl3 134.9(12) . .
C33 C35 Cl3 93.6(15) . .
C35 C35 Cl4 111.7(5) 6_565 .
Cl2 C35 Cl4 147.7(14) . .
C33 C35 Cl4 51.5(10) . .
Cl3 C35 Cl4 69.8(10) . .

loop_
_geom_bond_atom_site_label_1
_geom_bond_atom_site_label_2
_geom_bond_distance
_geom_bond_site_symmetry_2
Pt C1 2.013(5) .
Pt C1 2.013(5) 6_565
Pt C9 2.014(5) 6_565
Pt C9 2.014(5) .
Pt Cd 2.9602(9) .
Pt Cd 2.9602(9) 5_464
Cd Cl1 2.435(2) .
Cd C1 2.463(4) 6_565
Cd C1 2.463(4) 5_464
Cd C9 2.604(5) .
Cd C9 2.604(5) 2_454
Cd Pt 2.9602(9) 5_464
C1 C2 1.210(7) .
C1 Cd 2.463(4) 5_464
C2 C3 1.454(8) .
C3 C8 1.343(11) .
C3 C4 1.358(10) .
C4 C5 1.373(11) .
C5 C6 1.301(15) .
C6 C7 1.273(17) .
C7 C8 1.428(15) .
C9 C10 1.208(7) .
C10 C11 1.430(8) .
C11 C16 1.417(11) .
C11 C12' 1.423(16) .
C11 C16' 1.43(3) .
C11 C12 1.448(9) .
C14 C15' 1.32(4) .
C14 C15 1.341(14) .
C14 C13 1.385(12) .
C14 C13' 1.395(17) .
C12 C13 1.378(12) .
C15 C16 1.392(14) .
C12' C13' 1.35(4) .
C15' C16' 1.51(5) .
N C25 1.499(12) .
N C21 1.503(11) .
N C17 1.564(12) .
N C29 1.566(12) .
C17 C18 1.516(14) .
C18 C19 1.563(15) .
C19 C20 1.531(17) .
C21 C22 1.590(14) 6_565
C22 C23 1.513(15) 6_565
C22 C21 1.590(14) 6_565
C23 C22 1.513(15) 6_565
C23 C24 1.631(16) .
C25 C26 1.544(14) .
C26 C27 1.667(13) .
C27 C28 1.518(12) .
C29 C30 1.500(14) .
C30 C31 1.587(14) 6_565
C31 C31 1.54(2) 6_565
C31 C30 1.587(14) 6_565
C32 C31 1.391(15) 6_565
Cl2 C35 1.16(2) .
Cl2 C35 1.16(2) 6_565
Cl3 C35 1.81(2) 6_565
Cl3 C35 1.81(2) .
Cl3 Cl4 2.33(3) 6_565
Cl3 Cl4 2.33(3) .
Cl5 Cl4 1.14(2) .
Cl5 C33 1.697(15) .
Cl4 C33 1.78(3) .
Cl4 C35 2.23(2) .
C33 Cl5 1.697(15) 6_565
C33 C35 1.76(3) .
C33 C35 1.76(3) 6_565
C33 Cl4 1.78(3) 6_565
C35 C35 0.90(3) 6_565
